data_7053219
loop_
_publ_author_name
'Joo, Young-Hyuk'
'Chung, Jin Hyuk'
'Cho, Soo Gyeong'
'Goh, Eun Mee'

_publ_section_title
;
 Energetic salts based on 1-methoxy-5-nitroiminotetrazole
;
_journal_issue 4
_journal_name_full 'New Journal of Chemistry'
_journal_page_first 1180
_journal_paper_doi 10.1039/c3nj41117f
_journal_volume 37
_journal_year 2013
_chemical_formula_moiety 'C3 H4 N4 O2'
_chemical_formula_sum 'C3 H4 N4 O2'
_chemical_formula_weight 128.10
_chemical_name_systematic
;
2-(1H-tetrazol-1-yl)acetic acid
;
_space_group_IT_number 14
_symmetry_cell_setting monoclinic
_symmetry_space_group_name_Hall '-P 2ybc'
_symmetry_space_group_name_H-M 'P 1 21/c 1'
_atom_sites_solution_hydrogens geom
_atom_sites_solution_primary direct
_atom_sites_solution_secondary difmap
_audit_creation_date 2009-09-28
_audit_creation_method 'from SHELXTL CIF, local template and enCIFer'
_cell_angle_alpha 90.00
_cell_angle_beta 99.9410(10)
_cell_angle_gamma 90.00
_cell_formula_units_Z 8
_cell_length_a 12.4884(7)
_cell_length_b 5.0947(3)
_cell_length_c 17.4942(10)
_cell_measurement_temperature 293(2)
_cell_volume 1096.35(11)
_computing_cell_refinement 'Bruker APEX2 v2009.3-0 (Bruker, 2006)'
_computing_data_collection 'Bruker APEX2 v2009.3-0 (Bruker, 2006)'
_computing_data_reduction
;
Bruker SAINT v7.60A (Bruker, 2009), Bruker XPREP v2008/2 (Bruker, 2008)
;
_computing_molecular_graphics 'Bruker SHELXTL v6.12 (Bruker, 2000b)'
_computing_publication_material 'Bruker SHELXTL v6.12 (Bruker, 2000b)'
_computing_structure_refinement 'Bruker SHELXTL v6.12 (Bruker, 2000b)'
_computing_structure_solution 'Bruker SHELXTL v6.12 (Bruker, 2000b)'
_diffrn_ambient_temperature 293(2)
_diffrn_measured_fraction_theta_full 0.999
_diffrn_measured_fraction_theta_max 0.999
_diffrn_measurement_device_type 'Bruker SMART APEX II CCD'
_diffrn_measurement_method '\w scans'
_diffrn_radiation_monochromator graphite
_diffrn_radiation_source 'fine focus sealed tube'
_diffrn_radiation_type MoK\a
_diffrn_radiation_wavelength 0.71073
_diffrn_reflns_av_R_equivalents 0.0200
_diffrn_reflns_av_sigmaI/netI 0.0171
_diffrn_reflns_limit_h_max 15
_diffrn_reflns_limit_h_min -15
_diffrn_reflns_limit_k_max 5
_diffrn_reflns_limit_k_min -6
_diffrn_reflns_limit_l_max 21
_diffrn_reflns_limit_l_min -21
_diffrn_reflns_number 8688
_diffrn_reflns_theta_full 26.37
_diffrn_reflns_theta_max 26.37
_diffrn_reflns_theta_min 1.66
_exptl_absorpt_coefficient_mu 0.132
_exptl_absorpt_correction_T_max 0.7454
_exptl_absorpt_correction_T_min 0.6774
_exptl_absorpt_correction_type multi-scan
_exptl_absorpt_process_details 'SADABS v2008/1 (Bruker, 2008)'
_exptl_crystal_colour colorless
_exptl_crystal_density_diffrn 1.552
_exptl_crystal_density_method 'not measured'
_exptl_crystal_description 'thick needle'
_exptl_crystal_F_000 528
_exptl_crystal_size_max 0.32
_exptl_crystal_size_mid 0.15
_exptl_crystal_size_min 0.02
_refine_diff_density_max 0.153
_refine_diff_density_min -0.204
_refine_diff_density_rms 0.036
_refine_ls_extinction_method none
_refine_ls_goodness_of_fit_ref 1.032
_refine_ls_hydrogen_treatment constr
_refine_ls_matrix_type full
_refine_ls_number_parameters 163
_refine_ls_number_reflns 2252
_refine_ls_number_restraints 0
_refine_ls_restrained_S_all 1.032
_refine_ls_R_factor_all 0.0416
_refine_ls_R_factor_gt 0.0332
_refine_ls_shift/su_max 0.000
_refine_ls_shift/su_mean 0.000
_refine_ls_structure_factor_coef Fsqd
_refine_ls_weighting_details 'calc w=1/[\s^2^(Fo^2^)+(0.0420P)^2^+0.2884P] where P=(Fo^2^+2Fc^2^)/3'
_refine_ls_weighting_scheme calc
_refine_ls_wR_factor_gt 0.0835
_refine_ls_wR_factor_ref 0.0891
_reflns_number_gt 1873
_reflns_number_total 2252
_reflns_threshold_expression I>2\s(I)
_cod_data_source_file c3nj41117f.txt
_cod_data_source_block shrv77
_cod_depositor_comments
;
The following automatic conversions were performed:

'_symmetry_cell_setting' value 'Monoclinic' changed to 'monoclinic'
according to /home/saulius/struct/CIF-dictionaries/cif_core.dic
dictionary named 'cif_core.dic' version 2.4.2 from 2011-04-26.

Automatic conversion script
Id: cif_fix_values 1891 2012-01-12 08:04:46Z andrius 
;
_cod_original_sg_symbol_H-M P2(1)/c
_cod_database_code 7053219

loop_
_symmetry_equiv_pos_as_xyz
'x, y, z'
'-x, y+1/2, -z+1/2'
'-x, -y, -z'
'x, -y-1/2, z-1/2'

loop_
_atom_site_label
_atom_site_type_symbol
_atom_site_fract_x
_atom_site_fract_y
_atom_site_fract_z
_atom_site_U_iso_or_equiv
_atom_site_adp_type
_atom_site_occupancy
_atom_site_symmetry_multiplicity
_atom_site_calc_flag
_atom_site_refinement_flags
N1A N -0.73305(10) 0.1783(3) 0.09501(8) 0.0550(4) Uani 1 1 d .
N2A N -0.67875(10) 0.0900(3) 0.04017(7) 0.0462(3) Uani 1 1 d .
N3A N -0.58588(9) 0.2061(3) 0.04409(7) 0.0427(3) Uani 1 1 d .
N4A N -0.57924(8) 0.3753(2) 0.10288(6) 0.0300(3) Uani 1 1 d .
C5A C -0.66853(11) 0.3539(4) 0.13349(9) 0.0471(4) Uani 1 1 d .
H5AA H -0.6833 0.4489 0.1759 0.056 Uiso 1 1 calc R
C6A C -0.48095(10) 0.5260(3) 0.12893(7) 0.0339(3) Uani 1 1 d .
H6AA H -0.4997 0.6919 0.1505 0.041 Uiso 1 1 calc R
H6AB H -0.4452 0.5633 0.0851 0.041 Uiso 1 1 calc R
C7A C -0.40443(10) 0.3748(3) 0.18986(7) 0.0326(3) Uani 1 1 d .
O8A O -0.31618(7) 0.5110(2) 0.21328(6) 0.0469(3) Uani 1 1 d .
H8AA H -0.2753 0.4273 0.2462 0.070 Uiso 1 1 calc R
O9A O -0.42460(8) 0.1613(2) 0.21253(6) 0.0519(3) Uani 1 1 d .
N1B N -0.15594(9) 0.2377(3) 0.29995(7) 0.0402(3) Uani 1 1 d .
N2B N -0.12316(10) 0.0172(3) 0.26686(7) 0.0462(3) Uani 1 1 d .
N3B N -0.02632(10) -0.0451(3) 0.29936(7) 0.0425(3) Uani 1 1 d .
N4B N 0.00493(8) 0.1358(2) 0.35501(6) 0.0309(3) Uani 1 1 d .
C5B C -0.07526(10) 0.3068(3) 0.35427(8) 0.0332(3) Uani 1 1 d .
H5BA H -0.0743 0.4513 0.3868 0.040 Uiso 1 1 calc R
C6B C 0.11508(10) 0.1357(3) 0.39893(9) 0.0374(3) Uani 1 1 d .
H6BA H 0.1227 0.2780 0.4363 0.045 Uiso 1 1 calc R
H6BB H 0.1660 0.1662 0.3638 0.045 Uiso 1 1 calc R
C7B C 0.14248(11) -0.1206(3) 0.44110(8) 0.0347(3) Uani 1 1 d .
O8B O 0.24887(8) -0.1533(2) 0.45555(7) 0.0515(3) Uani 1 1 d .
H8BA H 0.2634 -0.2928 0.4784 0.077 Uiso 1 1 calc R
O9B O 0.07721(8) -0.2696(2) 0.45967(6) 0.0474(3) Uani 1 1 d .

loop_
_atom_site_aniso_label
_atom_site_aniso_U_11
_atom_site_aniso_U_22
_atom_site_aniso_U_33
_atom_site_aniso_U_23
_atom_site_aniso_U_13
_atom_site_aniso_U_12
N1A 0.0432(7) 0.0707(10) 0.0509(8) -0.0114(7) 0.0070(6) -0.0223(7)
N2A 0.0457(7) 0.0426(7) 0.0462(7) -0.0094(6) -0.0037(5) -0.0098(6)
N3A 0.0412(7) 0.0462(7) 0.0388(6) -0.0128(6) 0.0019(5) -0.0035(6)
N4A 0.0277(5) 0.0319(6) 0.0280(5) -0.0018(4) -0.0016(4) -0.0021(4)
C5A 0.0346(7) 0.0636(11) 0.0438(8) -0.0161(7) 0.0093(6) -0.0111(7)
C6A 0.0306(6) 0.0361(8) 0.0326(7) 0.0035(6) -0.0013(5) -0.0069(6)
C7A 0.0277(6) 0.0380(8) 0.0308(6) -0.0001(6) 0.0015(5) -0.0010(6)
O8A 0.0319(5) 0.0510(7) 0.0512(6) 0.0056(5) -0.0112(4) -0.0062(5)
O9A 0.0445(6) 0.0461(7) 0.0591(7) 0.0190(5) -0.0075(5) -0.0050(5)
N1B 0.0282(6) 0.0466(8) 0.0436(7) -0.0012(6) -0.0004(5) 0.0008(5)
N2B 0.0409(7) 0.0473(8) 0.0464(7) -0.0082(6) -0.0035(5) -0.0046(6)
N3B 0.0434(7) 0.0364(7) 0.0454(7) -0.0087(6) 0.0010(5) 0.0008(5)
N4B 0.0285(5) 0.0278(6) 0.0344(6) -0.0001(5) 0.0004(4) 0.0012(4)
C5B 0.0286(6) 0.0336(7) 0.0363(7) 0.0000(6) 0.0024(5) 0.0022(5)
C6B 0.0284(7) 0.0298(7) 0.0500(8) 0.0053(6) -0.0042(6) 0.0009(5)
C7B 0.0356(7) 0.0291(7) 0.0363(7) -0.0011(6) -0.0027(5) 0.0019(6)
O8B 0.0353(5) 0.0416(6) 0.0724(7) 0.0196(5) -0.0054(5) 0.0057(5)
O9B 0.0447(6) 0.0383(6) 0.0570(7) 0.0117(5) 0.0024(5) -0.0035(5)

loop_
_atom_type_symbol
_atom_type_description
_atom_type_scat_dispersion_real
_atom_type_scat_dispersion_imag
_atom_type_scat_source
C C 0.0033 0.0016 'International Tables Vol C Tables 4.2.6.8 and 6.1.1.4'
H H 0.0000 0.0000 'International Tables Vol C Tables 4.2.6.8 and 6.1.1.4'
N N 0.0061 0.0033 'International Tables Vol C Tables 4.2.6.8 and 6.1.1.4'
O O 0.0106 0.0060 'International Tables Vol C Tables 4.2.6.8 and 6.1.1.4'

loop_
_geom_angle_atom_site_label_1
_geom_angle_atom_site_label_2
_geom_angle_atom_site_label_3
_geom_angle
C5A N1A N2A 104.71(12)
N3A N2A N1A 111.56(12)
N2A N3A N4A 105.79(11)
C5A N4A N3A 108.34(11)
C5A N4A C6A 129.97(12)
N3A N4A C6A 121.35(11)
N1A C5A N4A 109.58(13)
N1A C5A H5AA 125.2
N4A C5A H5AA 125.2
N4A C6A C7A 110.39(11)
N4A C6A H6AA 109.6
C7A C6A H6AA 109.6
N4A C6A H6AB 109.6
C7A C6A H6AB 109.6
H6AA C6A H6AB 108.1
O9A C7A O8A 126.27(12)
O9A C7A C6A 123.46(12)
O8A C7A C6A 110.27(12)
C7A O8A H8AA 109.5
C5B N1B N2B 106.32(11)
N3B N2B N1B 110.24(11)
N2B N3B N4B 106.46(11)
C5B N4B N3B 108.55(11)
C5B N4B C6B 130.48(12)
N3B N4B C6B 120.67(11)
N1B C5B N4B 108.43(12)
N1B C5B H5BA 125.8
N4B C5B H5BA 125.8
N4B C6B C7B 111.86(11)
N4B C6B H6BA 109.2
C7B C6B H6BA 109.2
N4B C6B H6BB 109.2
C7B C6B H6BB 109.2
H6BA C6B H6BB 107.9
O9B C7B O8B 125.26(13)
O9B C7B C6B 124.93(12)
O8B C7B C6B 109.80(12)
C7B O8B H8BA 109.5

loop_
_geom_bond_atom_site_label_1
_geom_bond_atom_site_label_2
_geom_bond_distance
N1A C5A 1.3096(19)
N1A N2A 1.3444(19)
N2A N3A 1.2931(17)
N3A N4A 1.3335(16)
N4A C5A 1.3222(17)
N4A C6A 1.4530(16)
C5A H5AA 0.9300
C6A C7A 1.5136(17)
C6A H6AA 0.9700
C6A H6AB 0.9700
C7A O9A 1.1993(17)
C7A O8A 1.3068(16)
O8A H8AA 0.8200
N1B C5B 1.3082(17)
N1B N2B 1.3587(18)
N2B N3B 1.2844(17)
N3B N4B 1.3487(16)
N4B C5B 1.3255(17)
N4B C6B 1.4552(16)
C5B H5BA 0.9300
C6B C7B 1.5096(19)
C6B H6BA 0.9700
C6B H6BB 0.9700
C7B O9B 1.1990(17)
C7B O8B 1.3195(16)
O8B H8BA 0.8200

loop_
_geom_hbond_atom_site_label_D
_geom_hbond_atom_site_label_H
_geom_hbond_atom_site_label_A
_geom_hbond_distance_DH
_geom_hbond_distance_HA
_geom_hbond_distance_DA
_geom_hbond_angle_DHA
_geom_hbond_site_symmetry_A
O8A H8AA N1B 0.82 1.89 2.6822(15) 163.6 .
O8B H8BA N2A 0.82 1.93 2.7382(16) 169.8 4_656

loop_
_geom_torsion_atom_site_label_1
_geom_torsion_atom_site_label_2
_geom_torsion_atom_site_label_3
_geom_torsion_atom_site_label_4
_geom_torsion
C5A N1A N2A N3A -0.46(19)
N1A N2A N3A N4A -0.16(17)
N2A N3A N4A C5A 0.72(16)
N2A N3A N4A C6A 174.64(12)
N2A N1A C5A N4A 0.90(19)
N3A N4A C5A N1A -1.04(18)
C6A N4A C5A N1A -174.26(13)
C5A N4A C6A C7A 83.85(18)
N3A N4A C6A C7A -88.61(15)
N4A C6A C7A O9A -0.32(19)
N4A C6A C7A O8A -179.89(11)
C5B N1B N2B N3B -0.29(16)
N1B N2B N3B N4B 0.40(16)
N2B N3B N4B C5B -0.36(15)
N2B N3B N4B C6B -174.73(12)
N2B N1B C5B N4B 0.05(15)
N3B N4B C5B N1B 0.19(15)
C6B N4B C5B N1B 173.82(13)
C5B N4B C6B C7B 128.40(15)
N3B N4B C6B C7B -58.63(17)
N4B C6B C7B O9B -24.1(2)
N4B C6B C7B O8B 157.02(12)
